data_7029007
loop_
_publ_author_name
'Wang, Lingfang'
'Ro\,sca, Sorin-Claudiu'
'Poirier, Valentin'
'Sinbandhit, Sourisak'
'Dorcet, Vincent'
'Roisnel, Thierry'
'Carpentier, Jean-Fran\,cois'
'Sarazin, Yann'

_publ_section_title
;
 Stable divalent germanium, tin and lead amino(ether)-phenolate monomeric
 complexes: structural features, inclusion heterobimetallic complexes, and
 ROP catalysis.
;
_journal_issue 11
_journal_name_full 'Dalton transactions (Cambridge, England : 2003)'
_journal_page_first 4268
_journal_page_last 4286
_journal_paper_doi 10.1039/c3dt51681d
_journal_volume 43
_journal_year 2014
_chemical_compound_source 'synthesis as described'
_chemical_formula_moiety 'C27 H54 N2 O3 Pb1 Si2'
_chemical_formula_sum 'C27 H54 N2 O3 Pb Si2'
_chemical_formula_weight 718.09
_chemical_name_systematic
;
 ?
;
_space_group_IT_number 2
_symmetry_cell_setting triclinic
_symmetry_Int_Tables_number 2
_symmetry_space_group_name_Hall '-P 1'
_symmetry_space_group_name_H-M 'P -1'
_atom_sites_solution_hydrogens geom
_atom_sites_solution_primary direct
_atom_sites_solution_secondary difmap
_audit_conform_dict_location ftp://ftp.iucr.org/pub/cif_core.dic
_audit_conform_dict_name cif_core.dic
_audit_conform_dict_version 2.3
_audit_creation_date 2013-01-24T13:37:43-00:00
_audit_creation_method 'WinGX routine CIF_UPDATE'
_cell_angle_alpha 64.082(3)
_cell_angle_beta 69.863(3)
_cell_angle_gamma 81.892(3)
_cell_formula_units_Z 2
_cell_length_a 10.5521(10)
_cell_length_b 13.7269(13)
_cell_length_c 15.0466(12)
_cell_measurement_reflns_used 2459
_cell_measurement_temperature 150(2)
_cell_measurement_theta_max 21.57
_cell_measurement_theta_min 2.62
_cell_measurement_wavelength 0.71073
_cell_volume 1840.3(3)
_computing_cell_refinement 'Bruker APEX2 (Bruker, 2006)'
_computing_data_collection 'Bruker APEX2 (Bruker, 2006)'
_computing_data_reduction 'Bruker APEX2 (Bruker, 2006)'
_computing_molecular_graphics 'Ortep-3 for Windows (Farrugia, 1997)'
_computing_publication_material
;
           WinGX publication routines (Farrugia, 1999),
           CRYSCAL (T. Roisnel, local program)
;
_computing_structure_refinement 'SHELXL-97 (Sheldrick, 1997)'
_computing_structure_solution 'SIR97 (Altomare et al., 1999)'
_diffrn_ambient_temperature 150(2)
_diffrn_detector 'CCD plate'
_diffrn_measured_fraction_theta_full 0.973
_diffrn_measured_fraction_theta_max 0.973
_diffrn_measurement_device_type 'APEXII, Bruker-AXS'
_diffrn_measurement_method 'CCD rotation images, thin slices'
_diffrn_radiation_monochromator graphite
_diffrn_radiation_probe x-ray
_diffrn_radiation_type MoK\a
_diffrn_radiation_wavelength 0.71073
_diffrn_reflns_av_R_equivalents 0.052
_diffrn_reflns_av_unetI/netI 0.0926
_diffrn_reflns_limit_h_max 13
_diffrn_reflns_limit_h_min -13
_diffrn_reflns_limit_k_max 17
_diffrn_reflns_limit_k_min -17
_diffrn_reflns_limit_l_max 19
_diffrn_reflns_limit_l_min -19
_diffrn_reflns_number 17711
_diffrn_reflns_theta_full 27.49
_diffrn_reflns_theta_max 27.49
_diffrn_reflns_theta_min 2.93
_exptl_absorpt_coefficient_mu 4.673
_exptl_absorpt_correction_T_max 0.627
_exptl_absorpt_correction_T_min 0.385
_exptl_absorpt_correction_type multi-scan
_exptl_absorpt_process_details
;
  [Sheldrick, G.M. (2002). SADABS Bruker AXS Inc., Madison, Wisconsin, USA]
;
_exptl_crystal_colour colourless
_exptl_crystal_density_diffrn 1.296
_exptl_crystal_density_method 'not measured'
_exptl_crystal_description prism
_exptl_crystal_F_000 728
_exptl_crystal_size_max 0.1
_exptl_crystal_size_mid 0.1
_exptl_crystal_size_min 0.1
_platon_squeeze_details
;
;
_refine_diff_density_max 2.093
_refine_diff_density_min -2.096
_refine_diff_density_rms 0.174
_refine_ls_extinction_method none
_refine_ls_goodness_of_fit_ref 0.998
_refine_ls_hydrogen_treatment constr
_refine_ls_matrix_type full
_refine_ls_number_parameters 330
_refine_ls_number_reflns 8232
_refine_ls_number_restraints 0
_refine_ls_restrained_S_all 0.998
_refine_ls_R_factor_all 0.0693
_refine_ls_R_factor_gt 0.0499
_refine_ls_shift/su_max 0.015
_refine_ls_shift/su_mean 0
_refine_ls_structure_factor_coef Fsqd
_refine_ls_weighting_details 'calc w=1/[\s^2^(Fo^2^)+(0.0557P)^2^+0.0000P] where P=(Fo^2^+2Fc^2^)/3'
_refine_ls_weighting_scheme calc
_refine_ls_wR_factor_gt 0.1108
_refine_ls_wR_factor_ref 0.1172
_reflns_number_gt 6343
_reflns_number_total 8232
_reflns_threshold_expression >2sigma(I)
_cod_data_source_file c3dt51681d.txt
_cod_data_source_block WLF01503
_cod_database_code 7029007

loop_
_symmetry_equiv_pos_as_xyz
'x, y, z'
'-x, -y, -z'

loop_
_atom_site_label
_atom_site_type_symbol
_atom_site_fract_x
_atom_site_fract_y
_atom_site_fract_z
_atom_site_U_iso_or_equiv
_atom_site_adp_type
_atom_site_occupancy
_atom_site_symmetry_multiplicity
_atom_site_calc_flag
_atom_site_refinement_flags
O1 O 1.0840(4) -0.0405(3) 0.2602(3) 0.0265(10) Uani 1 1 d .
C2 C 0.9876(6) -0.1092(5) 0.2829(5) 0.0229(13) Uani 1 1 d .
C3 C 0.9644(7) -0.2099(5) 0.3682(5) 0.0280(15) Uani 1 1 d .
C4 C 0.8632(7) -0.2777(5) 0.3846(5) 0.0296(15) Uani 1 1 d .
H4 H 0.8485 -0.3464 0.4425 0.036 Uiso 1 1 calc R
C5 C 0.7827(6) -0.2491(5) 0.3199(5) 0.0248(14) Uani 1 1 d .
C6 C 0.8069(7) -0.1488(5) 0.2372(5) 0.0271(14) Uani 1 1 d .
H6 H 0.753 -0.1262 0.1924 0.033 Uiso 1 1 calc R
C7 C 0.9077(6) -0.0794(5) 0.2168(5) 0.0249(14) Uani 1 1 d .
C8 C 0.9342(6) 0.0280(5) 0.1198(5) 0.0245(14) Uani 1 1 d .
H8A H 1.0322 0.0352 0.0812 0.029 Uiso 1 1 calc R
H8B H 0.8869 0.0267 0.0738 0.029 Uiso 1 1 calc R
C9 C 1.0517(8) -0.2499(5) 0.4401(5) 0.0344(16) Uani 1 1 d .
C10 C 1.0442(9) -0.1711(6) 0.4919(6) 0.050(2) Uani 1 1 d .
H10A H 1.0677 -0.0974 0.4376 0.075 Uiso 1 1 calc R
H10B H 1.1079 -0.1944 0.5317 0.075 Uiso 1 1 calc R
H10C H 0.9525 -0.1721 0.5388 0.075 Uiso 1 1 calc R
C11 C 1.1983(8) -0.2604(6) 0.3795(6) 0.046(2) Uani 1 1 d .
H11A H 1.2069 -0.323 0.3629 0.069 Uiso 1 1 calc R
H11B H 1.2558 -0.2703 0.4219 0.069 Uiso 1 1 calc R
H11C H 1.2265 -0.1945 0.3149 0.069 Uiso 1 1 calc R
C12 C 1.0043(9) -0.3599(6) 0.5331(6) 0.051(2) Uani 1 1 d .
H12A H 0.9086 -0.3561 0.5708 0.076 Uiso 1 1 calc R
H12B H 1.0576 -0.3774 0.5801 0.076 Uiso 1 1 calc R
H12C H 1.0165 -0.4164 0.5077 0.076 Uiso 1 1 calc R
C13 C 0.6766(8) -0.3285(6) 0.3419(6) 0.0407(18) Uani 1 1 d .
C14 C 0.5668(11) -0.3493(9) 0.4449(9) 0.093(4) Uani 1 1 d .
H14A H 0.5241 -0.2806 0.4435 0.139 Uiso 1 1 calc R
H14B H 0.6064 -0.3816 0.5015 0.139 Uiso 1 1 calc R
H14C H 0.4988 -0.3989 0.4561 0.139 Uiso 1 1 calc R
C15 C 0.5880(11) -0.2805(8) 0.2745(12) 0.116(5) Uani 1 1 d .
H15A H 0.6423 -0.2624 0.2017 0.175 Uiso 1 1 calc R
H15B H 0.5464 -0.2147 0.2816 0.175 Uiso 1 1 calc R
H15C H 0.5173 -0.3329 0.2961 0.175 Uiso 1 1 calc R
C16 C 0.7337(11) -0.4291(8) 0.3395(10) 0.093(4) Uani 1 1 d .
H16A H 0.6641 -0.473 0.3443 0.14 Uiso 1 1 calc R
H16B H 0.7683 -0.4684 0.3984 0.14 Uiso 1 1 calc R
H16C H 0.8077 -0.4144 0.2741 0.14 Uiso 1 1 calc R
N20 N 0.8890(5) 0.1254(4) 0.1436(4) 0.0239(11) Uani 1 1 d .
C21 C 0.7411(7) 0.1178(6) 0.1983(6) 0.0336(16) Uani 1 1 d .
H21A H 0.7229 0.053 0.2656 0.04 Uiso 1 1 calc R
H21B H 0.6956 0.1061 0.1561 0.04 Uiso 1 1 calc R
C22 C 0.6788(7) 0.2129(6) 0.2194(6) 0.0387(18) Uani 1 1 d .
H22A H 0.6867 0.2772 0.1529 0.046 Uiso 1 1 calc R
H22B H 0.5818 0.1982 0.2597 0.046 Uiso 1 1 calc R
O23 O 0.7450(5) 0.2328(4) 0.2761(4) 0.0404(12) Uani 1 1 d .
C24 C 0.6807(9) 0.3139(6) 0.3110(6) 0.049(2) Uani 1 1 d .
H24A H 0.6789 0.3819 0.2507 0.074 Uiso 1 1 calc R
H24B H 0.7309 0.325 0.3499 0.074 Uiso 1 1 calc R
H24C H 0.5882 0.2906 0.3563 0.074 Uiso 1 1 calc R
C25 C 0.9326(7) 0.2253(5) 0.0459(5) 0.0262(14) Uani 1 1 d .
H25A H 1.0325 0.2273 0.0194 0.031 Uiso 1 1 calc R
H25B H 0.9028 0.2886 0.0628 0.031 Uiso 1 1 calc R
C26 C 0.8809(7) 0.2377(5) -0.0409(5) 0.0338(16) Uani 1 1 d .
H26A H 0.9332 0.1918 -0.0763 0.041 Uiso 1 1 calc R
H26B H 0.7846 0.2157 -0.0124 0.041 Uiso 1 1 calc R
O27 O 0.8962(6) 0.3451(4) -0.1097(4) 0.0504(15) Uani 1 1 d .
C28 C 0.8614(9) 0.3691(6) -0.2015(6) 0.050(2) Uani 1 1 d .
H28A H 0.9199 0.3282 -0.2394 0.075 Uiso 1 1 calc R
H28B H 0.8737 0.4468 -0.2464 0.075 Uiso 1 1 calc R
H28C H 0.767 0.3485 -0.1812 0.075 Uiso 1 1 calc R
N31 N 1.2005(5) 0.2073(4) 0.1330(4) 0.0298(13) Uani 1 1 d .
C32 C 1.0374(8) 0.3815(6) 0.1804(6) 0.0403(18) Uani 1 1 d .
H32A H 0.9665 0.3632 0.1618 0.06 Uiso 1 1 calc R
H32B H 1.0376 0.4596 0.1605 0.06 Uiso 1 1 calc R
H32C H 1.0204 0.3425 0.2558 0.06 Uiso 1 1 calc R
C33 C 1.2430(10) 0.4378(7) -0.0277(7) 0.066(3) Uani 1 1 d .
H33A H 1.3378 0.4307 -0.0654 0.099 Uiso 1 1 calc R
H33B H 1.2272 0.5118 -0.0327 0.099 Uiso 1 1 calc R
H33C H 1.1847 0.422 -0.0584 0.099 Uiso 1 1 calc R
C34 C 1.3307(9) 0.3677(7) 0.1612(9) 0.067(3) Uani 1 1 d .
H34A H 1.3098 0.3206 0.2358 0.101 Uiso 1 1 calc R
H34B H 1.3259 0.4436 0.1506 0.101 Uiso 1 1 calc R
H34C H 1.4218 0.3524 0.1237 0.101 Uiso 1 1 calc R
C35 C 1.4856(7) 0.2283(7) -0.0104(6) 0.051(2) Uani 1 1 d .
H35A H 1.4595 0.2768 -0.0719 0.077 Uiso 1 1 calc R
H35B H 1.5621 0.1843 -0.0303 0.077 Uiso 1 1 calc R
H35C H 1.5116 0.2712 0.0184 0.077 Uiso 1 1 calc R
C36 C 1.3975(8) 0.0400(6) 0.2023(6) 0.0429(19) Uani 1 1 d .
H36A H 1.4154 0.0796 0.2375 0.064 Uiso 1 1 calc R
H36B H 1.4804 0.0052 0.176 0.064 Uiso 1 1 calc R
H36C H 1.3276 -0.0153 0.2517 0.064 Uiso 1 1 calc R
C37 C 1.3048(7) 0.0567(6) 0.0256(6) 0.0386(18) Uani 1 1 d .
H37A H 1.2571 -0.0109 0.0788 0.058 Uiso 1 1 calc R
H37B H 1.3907 0.04 -0.0174 0.058 Uiso 1 1 calc R
H37C H 1.2493 0.0997 -0.0185 0.058 Uiso 1 1 calc R
Si1 Si 1.2046(2) 0.34141(16) 0.11047(17) 0.0363(5) Uani 1 1 d .
Si2 Si 1.33838(19) 0.13659(16) 0.09109(16) 0.0325(4) Uani 1 1 d .
Pb1 Pb 1.01565(3) 0.11954(2) 0.261748(19) 0.02602(9) Uani 1 1 d .

loop_
_atom_site_aniso_label
_atom_site_aniso_U_11
_atom_site_aniso_U_22
_atom_site_aniso_U_33
_atom_site_aniso_U_23
_atom_site_aniso_U_13
_atom_site_aniso_U_12
O1 0.029(3) 0.020(2) 0.033(3) -0.012(2) -0.013(2) 0.0019(19)
C2 0.029(4) 0.023(3) 0.021(3) -0.014(3) -0.009(3) 0.007(3)
C3 0.032(4) 0.029(4) 0.029(4) -0.020(3) -0.009(3) 0.008(3)
C4 0.039(4) 0.023(3) 0.025(3) -0.014(3) -0.002(3) 0.001(3)
C5 0.028(4) 0.023(3) 0.026(3) -0.014(3) -0.005(3) 0.001(3)
C6 0.028(4) 0.031(4) 0.028(4) -0.018(3) -0.008(3) 0.000(3)
C7 0.025(3) 0.029(4) 0.021(3) -0.014(3) -0.004(3) 0.002(3)
C8 0.021(3) 0.029(3) 0.025(3) -0.013(3) -0.008(3) 0.005(3)
C9 0.047(5) 0.029(4) 0.037(4) -0.019(3) -0.021(3) 0.008(3)
C10 0.080(7) 0.035(4) 0.057(5) -0.026(4) -0.043(5) 0.018(4)
C11 0.048(5) 0.049(5) 0.049(5) -0.022(4) -0.028(4) 0.012(4)
C12 0.072(6) 0.032(4) 0.056(5) -0.012(4) -0.043(5) 0.013(4)
C13 0.042(5) 0.033(4) 0.042(4) -0.009(3) -0.011(4) -0.013(3)
C14 0.076(8) 0.079(8) 0.120(10) -0.058(7) 0.006(7) -0.026(6)
C15 0.071(8) 0.056(7) 0.222(16) -0.021(8) -0.090(10) -0.015(6)
C16 0.062(7) 0.056(6) 0.183(13) -0.073(8) -0.033(8) 0.001(5)
N20 0.017(3) 0.026(3) 0.032(3) -0.017(2) -0.007(2) 0.001(2)
C21 0.020(4) 0.041(4) 0.044(4) -0.022(3) -0.007(3) 0.000(3)
C22 0.031(4) 0.033(4) 0.058(5) -0.028(4) -0.012(4) 0.006(3)
O23 0.032(3) 0.043(3) 0.053(3) -0.032(3) -0.009(2) 0.007(2)
C24 0.058(6) 0.041(5) 0.045(5) -0.028(4) 0.001(4) 0.002(4)
C25 0.031(4) 0.019(3) 0.027(3) -0.009(3) -0.007(3) -0.002(3)
C26 0.040(4) 0.022(4) 0.038(4) -0.009(3) -0.014(3) -0.002(3)
O27 0.084(5) 0.034(3) 0.042(3) -0.013(2) -0.035(3) 0.002(3)
C28 0.080(7) 0.041(5) 0.032(4) -0.013(4) -0.026(4) 0.007(4)
N31 0.025(3) 0.033(3) 0.031(3) -0.015(3) -0.003(2) -0.005(2)
C32 0.045(5) 0.028(4) 0.058(5) -0.022(4) -0.024(4) 0.006(3)
C33 0.065(7) 0.043(5) 0.060(6) -0.008(4) -0.005(5) 0.006(5)
C34 0.058(6) 0.054(6) 0.126(9) -0.061(6) -0.043(6) 0.006(5)
C35 0.023(4) 0.070(6) 0.064(6) -0.034(5) -0.007(4) -0.003(4)
C36 0.033(4) 0.048(5) 0.057(5) -0.025(4) -0.022(4) 0.003(4)
C37 0.026(4) 0.057(5) 0.044(4) -0.032(4) -0.009(3) 0.002(3)
Si1 0.0318(11) 0.0280(11) 0.0500(13) -0.0153(9) -0.0142(10) -0.0033(8)
Si2 0.0226(10) 0.0404(12) 0.0382(11) -0.0205(9) -0.0093(8) 0.0019(8)
Pb1 0.02896(15) 0.02666(14) 0.02625(14) -0.01478(11) -0.00823(10) 0.00025(9)

loop_
_atom_type_symbol
_atom_type_description
_atom_type_scat_dispersion_real
_atom_type_scat_dispersion_imag
_atom_type_scat_source
C C 0.0033 0.0016 'International Tables Vol C Tables 4.2.6.8 and 6.1.1.4'
H H 0 0 'International Tables Vol C Tables 4.2.6.8 and 6.1.1.4'
N N 0.0061 0.0033 'International Tables Vol C Tables 4.2.6.8 and 6.1.1.4'
O O 0.0106 0.006 'International Tables Vol C Tables 4.2.6.8 and 6.1.1.4'
Si Si 0.0817 0.0704 'International Tables Vol C Tables 4.2.6.8 and 6.1.1.4'
Pb Pb -3.3944 10.1111 'International Tables Vol C Tables 4.2.6.8 and 6.1.1.4'

loop_
_geom_angle_atom_site_label_1
_geom_angle_atom_site_label_2
_geom_angle_atom_site_label_3
_geom_angle
C2 O1 Pb1 116.5(4)
O1 C2 C3 122.6(6)
O1 C2 C7 118.7(5)
C3 C2 C7 118.7(6)
C2 C3 C4 118.7(6)
C2 C3 C9 121.6(6)
C4 C3 C9 119.6(6)
C3 C4 C5 123.3(6)
C3 C4 H4 118.3
C5 C4 H4 118.3
C6 C5 C4 116.6(6)
C6 C5 C13 123.4(6)
C4 C5 C13 120.0(6)
C5 C6 C7 122.2(6)
C5 C6 H6 118.9
C7 C6 H6 118.9
C6 C7 C2 120.5(6)
C6 C7 C8 119.2(6)
C2 C7 C8 120.2(6)
N20 C8 C7 113.6(5)
N20 C8 H8A 108.8
C7 C8 H8A 108.8
N20 C8 H8B 108.8
C7 C8 H8B 108.8
H8A C8 H8B 107.7
C11 C9 C3 110.5(6)
C11 C9 C12 108.3(6)
C3 C9 C12 113.3(6)
C11 C9 C10 109.3(6)
C3 C9 C10 111.1(6)
C12 C9 C10 104.1(6)
C9 C10 H10A 109.5
C9 C10 H10B 109.5
H10A C10 H10B 109.5
C9 C10 H10C 109.5
H10A C10 H10C 109.5
H10B C10 H10C 109.5
C9 C11 H11A 109.5
C9 C11 H11B 109.5
H11A C11 H11B 109.5
C9 C11 H11C 109.5
H11A C11 H11C 109.5
H11B C11 H11C 109.5
C9 C12 H12A 109.5
C9 C12 H12B 109.5
H12A C12 H12B 109.5
C9 C12 H12C 109.5
H12A C12 H12C 109.5
H12B C12 H12C 109.5
C16 C13 C15 111.8(8)
C16 C13 C14 110.3(8)
C15 C13 C14 96.8(9)
C16 C13 C5 112.6(7)
C15 C13 C5 113.1(6)
C14 C13 C5 111.2(7)
C13 C14 H14A 109.5
C13 C14 H14B 109.5
H14A C14 H14B 109.5
C13 C14 H14C 109.5
H14A C14 H14C 109.5
H14B C14 H14C 109.5
C13 C15 H15A 109.5
C13 C15 H15B 109.5
H15A C15 H15B 109.5
C13 C15 H15C 109.5
H15A C15 H15C 109.5
H15B C15 H15C 109.5
C13 C16 H16A 109.5
C13 C16 H16B 109.5
H16A C16 H16B 109.5
C13 C16 H16C 109.5
H16A C16 H16C 109.5
H16B C16 H16C 109.5
C25 N20 C21 114.1(5)
C25 N20 C8 109.2(5)
C21 N20 C8 109.6(5)
C25 N20 Pb1 107.5(3)
C21 N20 Pb1 110.2(4)
C8 N20 Pb1 105.9(3)
N20 C21 C22 116.1(5)
N20 C21 H21A 108.3
C22 C21 H21A 108.3
N20 C21 H21B 108.3
C22 C21 H21B 108.3
H21A C21 H21B 107.4
O23 C22 C21 109.0(6)
O23 C22 H22A 109.9
C21 C22 H22A 109.9
O23 C22 H22B 109.9
C21 C22 H22B 109.9
H22A C22 H22B 108.3
C22 O23 C24 112.6(6)
O23 C24 H24A 109.5
O23 C24 H24B 109.5
H24A C24 H24B 109.5
O23 C24 H24C 109.5
H24A C24 H24C 109.5
H24B C24 H24C 109.5
N20 C25 C26 115.9(5)
N20 C25 H25A 108.3
C26 C25 H25A 108.3
N20 C25 H25B 108.3
C26 C25 H25B 108.3
H25A C25 H25B 107.4
O27 C26 C25 106.9(5)
O27 C26 H26A 110.3
C25 C26 H26A 110.3
O27 C26 H26B 110.3
C25 C26 H26B 110.3
H26A C26 H26B 108.6
C26 O27 C28 113.9(5)
O27 C28 H28A 109.5
O27 C28 H28B 109.5
H28A C28 H28B 109.5
O27 C28 H28C 109.5
H28A C28 H28C 109.5
H28B C28 H28C 109.5
Si2 N31 Si1 124.5(3)
Si2 N31 Pb1 120.6(3)
Si1 N31 Pb1 112.5(3)
Si1 C32 H32A 109.5
Si1 C32 H32B 109.5
H32A C32 H32B 109.5
Si1 C32 H32C 109.5
H32A C32 H32C 109.5
H32B C32 H32C 109.5
Si1 C33 H33A 109.5
Si1 C33 H33B 109.5
H33A C33 H33B 109.5
Si1 C33 H33C 109.5
H33A C33 H33C 109.5
H33B C33 H33C 109.5
Si1 C34 H34A 109.5
Si1 C34 H34B 109.5
H34A C34 H34B 109.5
Si1 C34 H34C 109.5
H34A C34 H34C 109.5
H34B C34 H34C 109.5
Si2 C35 H35A 109.5
Si2 C35 H35B 109.5
H35A C35 H35B 109.5
Si2 C35 H35C 109.5
H35A C35 H35C 109.5
H35B C35 H35C 109.5
Si2 C36 H36A 109.5
Si2 C36 H36B 109.5
H36A C36 H36B 109.5
Si2 C36 H36C 109.5
H36A C36 H36C 109.5
H36B C36 H36C 109.5
Si2 C37 H37A 109.5
Si2 C37 H37B 109.5
H37A C37 H37B 109.5
Si2 C37 H37C 109.5
H37A C37 H37C 109.5
H37B C37 H37C 109.5
N31 Si1 C33 114.6(4)
N31 Si1 C32 110.2(3)
C33 Si1 C32 106.1(4)
N31 Si1 C34 112.2(3)
C33 Si1 C34 107.3(5)
C32 Si1 C34 105.9(4)
N31 Si2 C36 110.8(3)
N31 Si2 C35 112.5(3)
C36 Si2 C35 107.5(4)
N31 Si2 C37 113.5(3)
C36 Si2 C37 108.0(3)
C35 Si2 C37 104.2(3)
O1 Pb1 N31 93.75(18)
O1 Pb1 N20 83.91(15)
N31 Pb1 N20 95.83(18)

loop_
_geom_bond_atom_site_label_1
_geom_bond_atom_site_label_2
_geom_bond_distance
O1 C2 1.339(7)
O1 Pb1 2.220(4)
C2 C3 1.395(9)
C2 C7 1.411(9)
C3 C4 1.402(9)
C3 C9 1.531(9)
C4 C5 1.402(9)
C4 H4 0.95
C5 C6 1.376(9)
C5 C13 1.525(9)
C6 C7 1.393(8)
C6 H6 0.95
C7 C8 1.529(8)
C8 N20 1.505(7)
C8 H8A 0.99
C8 H8B 0.99
C9 C11 1.526(10)
C9 C12 1.540(10)
C9 C10 1.567(9)
C10 H10A 0.98
C10 H10B 0.98
C10 H10C 0.98
C11 H11A 0.98
C11 H11B 0.98
C11 H11C 0.98
C12 H12A 0.98
C12 H12B 0.98
C12 H12C 0.98
C13 C16 1.437(11)
C13 C15 1.493(13)
C13 C14 1.515(12)
C14 H14A 0.98
C14 H14B 0.98
C14 H14C 0.98
C15 H15A 0.98
C15 H15B 0.98
C15 H15C 0.98
C16 H16A 0.98
C16 H16B 0.98
C16 H16C 0.98
N20 C25 1.484(8)
N20 C21 1.487(8)
N20 Pb1 2.537(5)
C21 C22 1.488(9)
C21 H21A 0.99
C21 H21B 0.99
C22 O23 1.399(8)
C22 H22A 0.99
C22 H22B 0.99
O23 C24 1.423(8)
C24 H24A 0.98
C24 H24B 0.98
C24 H24C 0.98
C25 C26 1.517(9)
C25 H25A 0.99
C25 H25B 0.99
C26 O27 1.375(8)
C26 H26A 0.99
C26 H26B 0.99
O27 C28 1.438(8)
C28 H28A 0.98
C28 H28B 0.98
C28 H28C 0.98
N31 Si2 1.721(6)
N31 Si1 1.724(6)
N31 Pb1 2.243(5)
C32 Si1 1.864(8)
C32 H32A 0.98
C32 H32B 0.98
C32 H32C 0.98
C33 Si1 1.844(8)
C33 H33A 0.98
C33 H33B 0.98
C33 H33C 0.98
C34 Si1 1.886(8)
C34 H34A 0.98
C34 H34B 0.98
C34 H34C 0.98
C35 Si2 1.889(8)
C35 H35A 0.98
C35 H35B 0.98
C35 H35C 0.98
C36 Si2 1.869(8)
C36 H36A 0.98
C36 H36B 0.98
C36 H36C 0.98
C37 Si2 1.896(7)
C37 H37A 0.98
C37 H37B 0.98
C37 H37C 0.98

loop_
_geom_torsion_atom_site_label_1
_geom_torsion_atom_site_label_2
_geom_torsion_atom_site_label_3
_geom_torsion_atom_site_label_4
_geom_torsion
Pb1 O1 C2 C3 -118.7(5)
Pb1 O1 C2 C7 62.4(6)
O1 C2 C3 C4 -178.6(6)
C7 C2 C3 C4 0.4(9)
O1 C2 C3 C9 -2.0(9)
C7 C2 C3 C9 177.0(6)
C2 C3 C4 C5 -0.6(10)
C9 C3 C4 C5 -177.2(6)
C3 C4 C5 C6 -0.2(9)
C3 C4 C5 C13 178.8(6)
C4 C5 C6 C7 1.2(9)
C13 C5 C6 C7 -177.7(6)
C5 C6 C7 C2 -1.5(9)
C5 C6 C7 C8 176.4(6)
O1 C2 C7 C6 179.6(6)
C3 C2 C7 C6 0.6(9)
O1 C2 C7 C8 1.7(8)
C3 C2 C7 C8 -177.3(6)
C6 C7 C8 N20 108.6(6)
C2 C7 C8 N20 -73.5(7)
C2 C3 C9 C11 -61.6(8)
C4 C3 C9 C11 114.9(7)
C2 C3 C9 C12 176.7(6)
C4 C3 C9 C12 -6.8(9)
C2 C3 C9 C10 59.9(8)
C4 C3 C9 C10 -123.6(7)
C6 C5 C13 C16 119.4(9)
C4 C5 C13 C16 -59.5(10)
C6 C5 C13 C15 -8.6(12)
C4 C5 C13 C15 172.5(9)
C6 C5 C13 C14 -116.2(8)
C4 C5 C13 C14 64.9(10)
C7 C8 N20 C25 173.9(5)
C7 C8 N20 C21 -60.5(7)
C7 C8 N20 Pb1 58.3(5)
C25 N20 C21 C22 -52.2(7)
C8 N20 C21 C22 -175.1(6)
Pb1 N20 C21 C22 68.8(6)
N20 C21 C22 O23 -56.1(8)
C21 C22 O23 C24 -172.5(6)
C21 N20 C25 C26 -64.5(7)
C8 N20 C25 C26 58.5(7)
Pb1 N20 C25 C26 173.1(4)
N20 C25 C26 O27 162.2(6)
C25 C26 O27 C28 175.3(6)
Si2 N31 Si1 C33 65.9(5)
Pb1 N31 Si1 C33 -131.5(4)
Si2 N31 Si1 C32 -174.5(4)
Pb1 N31 Si1 C32 -11.9(4)
Si2 N31 Si1 C34 -56.7(5)
Pb1 N31 Si1 C34 105.8(4)
Si1 N31 Si2 C36 106.0(4)
Pb1 N31 Si2 C36 -55.2(4)
Si1 N31 Si2 C35 -14.3(5)
Pb1 N31 Si2 C35 -175.6(3)
Si1 N31 Si2 C37 -132.4(4)
Pb1 N31 Si2 C37 66.4(4)
C2 O1 Pb1 N31 -146.7(4)
C2 O1 Pb1 N20 -51.2(4)
Si2 N31 Pb1 O1 -11.0(3)
Si1 N31 Pb1 O1 -174.3(3)
Si2 N31 Pb1 N20 -95.3(3)
Si1 N31 Pb1 N20 101.4(3)
C25 N20 Pb1 O1 -123.5(4)
C21 N20 Pb1 O1 111.6(4)
C8 N20 Pb1 O1 -6.8(3)
C25 N20 Pb1 N31 -30.3(4)
C21 N20 Pb1 N31 -155.2(4)
C8 N20 Pb1 N31 86.4(4)

loop_
_platon_squeeze_void_nr
_platon_squeeze_void_average_x
_platon_squeeze_void_average_y
_platon_squeeze_void_average_z
_platon_squeeze_void_volume
_platon_squeeze_void_count_electrons
_platon_squeeze_void_content
1 0.500 0.000 0.500 263 50 ' '
